data_4303364
loop_
_publ_author_name
'Jian Hu'
'Huan Xu'
'Minh-Hai Nguyen'
'John H. K. Yip'

_publ_section_title
;
Photooxidation of a Platinum-Anthracene Pincer Complex: Formation and
Structures of PtII-Anthrone and -Ketal Complexes
;
_journal_name_full 'Inorganic Chemistry'
_journal_page_first 9684
_journal_page_last 9692
_journal_paper_doi 10.1021/ic900479w
_journal_volume 48
_journal_year 2009
_chemical_formula_sum 'C80 H60 Cl10 O5 P4 Pt2'
_chemical_formula_weight 1969.84
_chemical_name_common B1
_chemical_name_systematic
; 
 ? 
;
_space_group_IT_number 15
_symmetry_cell_setting monoclinic
_symmetry_space_group_name_Hall '-C 2yc'
_symmetry_space_group_name_H-M 'C 1 2/c 1'
_atom_sites_solution_hydrogens geom
_atom_sites_solution_primary direct
_atom_sites_solution_secondary difmap
_audit_creation_method SHELXL-97
_cell_angle_alpha 90.00
_cell_angle_beta 125.0140(10)
_cell_angle_gamma 90.00
_cell_formula_units_Z 4
_cell_length_a 29.565(2)
_cell_length_b 12.9527(7)
_cell_length_c 23.9535(15)
_cell_measurement_reflns_used 5768
_cell_measurement_temperature 223(2)
_cell_measurement_theta_max 25.02
_cell_measurement_theta_min 2.29
_cell_volume 7512.7(8)
_computing_cell_refinement 'Bruker SMART'
_computing_data_collection 'Bruker SMART'
_computing_data_reduction 'Bruker SAINT'
_computing_molecular_graphics 'Bruker SHELXTL'
_computing_publication_material 'Bruker SHELXTL'
_computing_structure_refinement 'SHELXL-97 (Sheldrick, 1997)'
_computing_structure_solution 'SHELXS-97 (Sheldrick, 1990)'
_diffrn_ambient_temperature 223(2)
_diffrn_measured_fraction_theta_full 0.999
_diffrn_measured_fraction_theta_max 0.999
_diffrn_measurement_device_type 'CCD area detector'
_diffrn_measurement_method 'phi and omega scans'
_diffrn_radiation_monochromator graphite
_diffrn_radiation_source 'fine-focus sealed tube'
_diffrn_radiation_type MoK\a
_diffrn_radiation_wavelength 0.71073
_diffrn_reflns_av_R_equivalents 0.0460
_diffrn_reflns_av_sigmaI/netI 0.0574
_diffrn_reflns_limit_h_max 38
_diffrn_reflns_limit_h_min -34
_diffrn_reflns_limit_k_max 16
_diffrn_reflns_limit_k_min -12
_diffrn_reflns_limit_l_max 29
_diffrn_reflns_limit_l_min -31
_diffrn_reflns_number 26185
_diffrn_reflns_theta_full 27.50
_diffrn_reflns_theta_max 27.50
_diffrn_reflns_theta_min 1.68
_exptl_absorpt_coefficient_mu 4.214
_exptl_absorpt_correction_T_max 0.8495
_exptl_absorpt_correction_T_min 0.6780
_exptl_absorpt_correction_type multi-scan
_exptl_crystal_colour 'LIGHT PURPLE'
_exptl_crystal_density_diffrn 1.742
_exptl_crystal_density_meas 0
_exptl_crystal_density_method 'not measured'
_exptl_crystal_description BLOCK
_exptl_crystal_F_000 3864
_exptl_crystal_size_max 0.10
_exptl_crystal_size_mid 0.06
_exptl_crystal_size_min 0.04
_refine_diff_density_max 2.054
_refine_diff_density_min -2.010
_refine_diff_density_rms 0.186
_refine_ls_extinction_method none
_refine_ls_goodness_of_fit_ref 1.067
_refine_ls_hydrogen_treatment mixed
_refine_ls_matrix_type full
_refine_ls_number_parameters 456
_refine_ls_number_reflns 8608
_refine_ls_number_restraints 8
_refine_ls_restrained_S_all 1.067
_refine_ls_R_factor_all 0.0770
_refine_ls_R_factor_gt 0.0561
_refine_ls_shift/su_max 0.001
_refine_ls_shift/su_mean 0.000
_refine_ls_structure_factor_coef Fsqd
_refine_ls_weighting_details 'calc w=1/[\s^2^(Fo^2^)+(0.1008P)^2^+7.4478P] where P=(Fo^2^+2Fc^2^)/3'
_refine_ls_weighting_scheme calc
_refine_ls_wR_factor_gt 0.1555
_refine_ls_wR_factor_ref 0.1673
_reflns_number_gt 6437
_reflns_number_total 8608
_reflns_threshold_expression >2sigma(I)
_cod_data_source_file ic900479w_si_002_3.cif
_cod_data_source_block 8131a
_cod_depositor_comments
;
The following automatic conversions were performed:
'_symmetry_cell_setting' value 'Monoclinic' changed to 'monoclinic'
according to '/home/saulius/struct/CIF-dictionaries/cif_core.dic'
dictionary named 'cif_core.dic' version 2.4.1 from 2010-06-29.

Automatic conversion script
Id: cif_fix_enum 1527 2010-12-29 10:47:43Z saulius 
;
_cod_original_cell_volume 7512.8(8)
_cod_database_code 4303364

loop_
_symmetry_equiv_pos_as_xyz
'x, y, z'
'-x, y, -z+1/2'
'x+1/2, y+1/2, z'
'-x+1/2, y+1/2, -z+1/2'
'-x, -y, -z'
'x, -y, z-1/2'
'-x+1/2, -y+1/2, -z'
'x+1/2, -y+1/2, z-1/2'

loop_
_atom_site_label
_atom_site_type_symbol
_atom_site_fract_x
_atom_site_fract_y
_atom_site_fract_z
_atom_site_U_iso_or_equiv
_atom_site_adp_type
_atom_site_occupancy
_atom_site_symmetry_multiplicity
_atom_site_calc_flag
_atom_site_refinement_flags
_atom_site_disorder_assembly
_atom_site_disorder_group
Pt1 Pt 0.427158(13) 0.672615(19) 0.593179(14) 0.03759(12) Uani 1 1 d . . .
O1 O 0.4152(3) 1.0950(4) 0.7291(3) 0.0530(15) Uani 1 1 d . . .
O2 O 0.4791(2) 0.7487(3) 0.6799(2) 0.0339(10) Uani 1 1 d . . .
O3 O 0.5000 0.8900(4) 0.7500 0.0336(14) Uani 1 2 d S . .
P1 P 0.38889(8) 0.61473(12) 0.64815(9) 0.0356(4) Uani 1 1 d . . .
P2 P 0.45607(8) 0.79284(14) 0.55101(9) 0.0361(4) Uani 1 1 d . . .
C1 C 0.3809(3) 0.7329(5) 0.6840(3) 0.0344(14) Uani 1 1 d . . .
C2 C 0.3398(4) 0.7353(6) 0.6963(4) 0.049(2) Uani 1 1 d . . .
H2 H 0.3217 0.6738 0.6931 0.059 Uiso 1 1 calc R . .
C3 C 0.3256(4) 0.8243(6) 0.7125(5) 0.056(2) Uani 1 1 d . . .
H3 H 0.2985 0.8231 0.7214 0.067 Uiso 1 1 calc R . .
C4 C 0.3508(4) 0.9178(6) 0.7159(4) 0.0470(19) Uani 1 1 d . . .
H4 H 0.3399 0.9798 0.7253 0.056 Uiso 1 1 calc R . .
C5 C 0.4275(3) 1.1070(5) 0.6183(4) 0.0404(16) Uani 1 1 d . . .
H5 H 0.4193 1.1705 0.6296 0.048 Uiso 1 1 calc R . .
C6 C 0.4363(3) 1.1018(5) 0.5667(4) 0.0431(17) Uani 1 1 d . . .
H6 H 0.4355 1.1623 0.5446 0.052 Uiso 1 1 calc R . .
C7 C 0.4458(3) 1.0092(5) 0.5488(4) 0.0415(17) Uani 1 1 d . . .
H7 H 0.4489 1.0066 0.5119 0.050 Uiso 1 1 calc R . .
C8 C 0.4513(3) 0.9156(5) 0.5836(3) 0.0338(14) Uani 1 1 d . . .
C9 C 0.4578(3) 0.8365(4) 0.6876(3) 0.0286(13) Uani 1 1 d . . .
C10 C 0.4152(3) 1.0167(5) 0.7016(3) 0.0342(14) Uani 1 1 d . . .
C11 C 0.4309(3) 1.0181(5) 0.6521(3) 0.0320(14) Uani 1 1 d . . .
C12 C 0.4455(3) 0.9237(5) 0.6373(3) 0.0300(13) Uani 1 1 d . . .
C13 C 0.4084(3) 0.8242(4) 0.6912(3) 0.0309(14) Uani 1 1 d . . .
C14 C 0.3917(3) 0.9174(5) 0.7053(3) 0.0367(15) Uani 1 1 d . . .
C1A C 0.3172(3) 0.5705(5) 0.5917(4) 0.0406(16) Uani 1 1 d . . .
C2A C 0.2837(4) 0.6213(6) 0.5295(4) 0.054(2) Uani 1 1 d . . .
H2A H 0.2988 0.6718 0.5165 0.065 Uiso 1 1 calc R . .
C3A C 0.2284(4) 0.5976(7) 0.4870(5) 0.063(2) Uani 1 1 d . . .
H3A H 0.2060 0.6305 0.4445 0.075 Uiso 1 1 calc R . .
C4A C 0.2058(4) 0.5254(8) 0.5069(5) 0.069(3) Uani 1 1 d . . .
H4A H 0.1680 0.5091 0.4782 0.082 Uiso 1 1 calc R . .
C5A C 0.2396(4) 0.4772(7) 0.5699(5) 0.064(2) Uani 1 1 d . . .
H5A H 0.2242 0.4286 0.5836 0.077 Uiso 1 1 calc R . .
C6A C 0.2942(4) 0.4987(6) 0.6118(4) 0.0505(19) Uani 1 1 d . . .
H6A H 0.3164 0.4653 0.6542 0.061 Uiso 1 1 calc R . .
C1B C 0.4224(3) 0.5229(5) 0.7183(4) 0.0417(16) Uani 1 1 d . . .
C2B C 0.4234(4) 0.4195(6) 0.7037(5) 0.059(2) Uani 1 1 d . . .
H2B H 0.4088 0.3991 0.6587 0.070 Uiso 1 1 calc R . .
C3B C 0.4455(5) 0.3476(7) 0.7544(6) 0.076(3) Uani 1 1 d . . .
H3B H 0.4465 0.2780 0.7440 0.092 Uiso 1 1 calc R . .
C4B C 0.4667(5) 0.3758(7) 0.8213(5) 0.077(3) Uani 1 1 d . . .
H4B H 0.4795 0.3259 0.8558 0.092 Uiso 1 1 calc R . .
C5B C 0.4682(5) 0.4778(7) 0.8349(5) 0.068(3) Uani 1 1 d . . .
H5B H 0.4856 0.4985 0.8805 0.081 Uiso 1 1 calc R . .
C6B C 0.4457(4) 0.5517(6) 0.7855(4) 0.053(2) Uani 1 1 d . . .
H6B H 0.4460 0.6214 0.7967 0.063 Uiso 1 1 calc R . .
C1C C 0.4119(3) 0.8152(5) 0.4590(4) 0.0384(16) Uani 1 1 d . . .
C2C C 0.4330(4) 0.8288(6) 0.4210(4) 0.050(2) Uani 1 1 d . . .
H2C H 0.4713 0.8251 0.4418 0.060 Uiso 1 1 calc R . .
C3C C 0.3966(5) 0.8484(7) 0.3511(5) 0.065(3) Uani 1 1 d . . .
H3C H 0.4104 0.8567 0.3245 0.078 Uiso 1 1 calc R . .
C4C C 0.3396(6) 0.8556(10) 0.3205(5) 0.082(3) Uani 1 1 d . . .
H4C H 0.3151 0.8690 0.2736 0.099 Uiso 1 1 calc R . .
C5C C 0.3208(5) 0.8434(9) 0.3585(5) 0.074(3) Uani 1 1 d . . .
H5C H 0.2827 0.8498 0.3383 0.089 Uiso 1 1 calc R . .
C6C C 0.3564(4) 0.8212(7) 0.4287(5) 0.060(2) Uani 1 1 d . . .
H6C H 0.3419 0.8105 0.4544 0.073 Uiso 1 1 calc R . .
C1D C 0.5257(3) 0.7822(5) 0.5733(4) 0.0418(17) Uani 1 1 d . . .
C2D C 0.5637(4) 0.8605(6) 0.6041(4) 0.0481(18) Uani 1 1 d . . .
H2D H 0.5549 0.9220 0.6168 0.058 Uiso 1 1 calc R . .
C3D C 0.6155(4) 0.8473(8) 0.6164(5) 0.064(2) Uani 1 1 d . . .
H3D H 0.6418 0.9003 0.6383 0.076 Uiso 1 1 calc R . .
C4D C 0.6287(5) 0.7621(9) 0.5981(5) 0.070(3) Uani 1 1 d . . .
H4D H 0.6639 0.7555 0.6068 0.084 Uiso 1 1 calc R . .
C5D C 0.5904(5) 0.6826(8) 0.5660(6) 0.072(3) Uani 1 1 d . . .
H5D H 0.5995 0.6224 0.5525 0.087 Uiso 1 1 calc R . .
C6D C 0.5387(4) 0.6925(7) 0.5539(5) 0.060(2) Uani 1 1 d . . .
H6D H 0.5128 0.6388 0.5327 0.072 Uiso 1 1 calc R . .
C1S C 0.6760(9) 0.4223(13) 0.6891(8) 0.163(8) Uani 1 1 d . . .
H1S1 H 0.6647 0.3763 0.6507 0.196 Uiso 1 1 calc R . .
H1S2 H 0.6431 0.4422 0.6871 0.196 Uiso 1 1 calc R . .
Cl1 Cl 0.37937(12) 0.57016(16) 0.49741(12) 0.0680(7) Uani 1 1 d . . .
Cl1A Cl 0.7086(4) 0.5296(6) 0.6861(4) 0.318(7) Uani 1 1 d . . .
Cl2A Cl 0.2249(3) 0.3234(5) 0.3837(4) 0.198(3) Uani 1 1 d D . .
Cl1B Cl 0.7252(3) 0.3591(4) 0.7685(2) 0.1525(19) Uani 1 1 d . . .
Cl2B Cl 0.3270(4) 0.2893(7) 0.5151(5) 0.246(4) Uani 1 1 d D . .
C2S C 0.2768(8) 0.3746(16) 0.4608(9) 0.190(10) Uani 1 1 d DU . .
H2S1 H 0.2939 0.4316 0.4524 0.228 Uiso 1 1 calc R . .
H2S2 H 0.2604 0.4034 0.4832 0.228 Uiso 1 1 calc R . .

loop_
_atom_site_aniso_label
_atom_site_aniso_U_11
_atom_site_aniso_U_22
_atom_site_aniso_U_33
_atom_site_aniso_U_23
_atom_site_aniso_U_13
_atom_site_aniso_U_12
Pt1 0.0596(2) 0.02783(16) 0.04007(18) -0.00747(10) 0.03716(16) -0.00828(11)
O1 0.093(5) 0.034(3) 0.059(3) -0.008(2) 0.060(4) -0.004(3)
O2 0.045(3) 0.023(2) 0.037(2) -0.0039(17) 0.025(2) 0.0004(19)
O3 0.038(4) 0.026(3) 0.029(3) 0.000 0.015(3) 0.000
P1 0.0512(11) 0.0275(8) 0.0346(9) -0.0051(6) 0.0285(9) -0.0090(7)
P2 0.0521(11) 0.0328(8) 0.0380(9) -0.0046(7) 0.0343(9) -0.0052(8)
C1 0.043(4) 0.034(3) 0.033(3) -0.002(3) 0.026(3) -0.007(3)
C2 0.069(6) 0.047(4) 0.053(5) -0.010(3) 0.048(5) -0.015(4)
C3 0.071(6) 0.049(5) 0.075(6) -0.007(4) 0.058(6) -0.009(4)
C4 0.068(5) 0.035(4) 0.064(5) -0.010(3) 0.053(5) -0.002(3)
C5 0.053(5) 0.035(3) 0.036(4) -0.001(3) 0.027(4) -0.005(3)
C6 0.058(5) 0.032(3) 0.045(4) 0.004(3) 0.032(4) -0.003(3)
C7 0.056(5) 0.042(4) 0.038(4) 0.001(3) 0.034(4) -0.011(3)
C8 0.041(4) 0.030(3) 0.034(3) -0.002(3) 0.024(3) -0.004(3)
C9 0.035(3) 0.025(3) 0.028(3) -0.004(2) 0.019(3) -0.006(2)
C10 0.045(4) 0.029(3) 0.031(3) 0.005(2) 0.023(3) 0.004(3)
C11 0.043(4) 0.027(3) 0.029(3) 0.000(2) 0.022(3) 0.002(3)
C12 0.031(3) 0.033(3) 0.029(3) -0.002(2) 0.018(3) -0.005(3)
C13 0.044(4) 0.027(3) 0.028(3) -0.004(2) 0.025(3) -0.002(3)
C14 0.050(4) 0.034(3) 0.035(4) -0.005(3) 0.029(3) -0.004(3)
C1A 0.051(4) 0.036(3) 0.037(4) -0.002(3) 0.027(4) -0.008(3)
C2A 0.066(6) 0.048(4) 0.044(4) -0.003(3) 0.028(4) -0.010(4)
C3A 0.065(6) 0.056(5) 0.045(5) 0.000(4) 0.019(5) 0.004(4)
C4A 0.054(6) 0.070(6) 0.063(6) -0.011(5) 0.022(5) -0.010(5)
C5A 0.060(6) 0.062(5) 0.076(7) -0.020(5) 0.043(6) -0.022(5)
C6A 0.056(5) 0.044(4) 0.054(5) -0.005(3) 0.033(4) -0.014(4)
C1B 0.056(5) 0.032(3) 0.042(4) 0.000(3) 0.031(4) -0.007(3)
C2B 0.083(7) 0.039(4) 0.053(5) -0.002(3) 0.038(5) -0.001(4)
C3B 0.104(9) 0.035(4) 0.083(8) 0.002(4) 0.049(7) -0.002(5)
C4B 0.105(9) 0.049(5) 0.057(6) 0.013(4) 0.035(6) -0.017(5)
C5B 0.100(8) 0.062(5) 0.045(5) 0.001(4) 0.043(5) -0.015(5)
C6B 0.075(6) 0.036(4) 0.042(4) -0.003(3) 0.030(4) -0.011(4)
C1C 0.050(4) 0.040(4) 0.038(4) -0.005(3) 0.033(4) -0.005(3)
C2C 0.070(6) 0.055(5) 0.044(4) -0.002(3) 0.044(5) -0.008(4)
C3C 0.106(9) 0.063(5) 0.046(5) 0.002(4) 0.054(6) 0.001(5)
C4C 0.103(10) 0.092(8) 0.041(5) 0.007(5) 0.035(6) -0.004(7)
C5C 0.052(6) 0.096(8) 0.052(6) 0.008(5) 0.018(5) -0.003(5)
C6C 0.068(6) 0.072(6) 0.046(5) -0.007(4) 0.035(5) -0.012(5)
C1D 0.059(5) 0.038(4) 0.041(4) 0.002(3) 0.036(4) 0.001(3)
C2D 0.056(5) 0.049(4) 0.049(5) 0.000(4) 0.036(4) 0.001(4)
C3D 0.055(6) 0.078(6) 0.062(6) 0.009(5) 0.037(5) -0.001(5)
C4D 0.065(6) 0.091(7) 0.072(7) 0.008(6) 0.051(6) 0.013(6)
C5D 0.075(7) 0.085(7) 0.070(7) 0.007(5) 0.050(6) 0.026(6)
C6D 0.074(6) 0.048(5) 0.072(6) -0.002(4) 0.050(6) 0.002(4)
C1S 0.22(2) 0.107(12) 0.093(12) -0.014(9) 0.051(14) 0.004(13)
Cl1 0.113(2) 0.0517(11) 0.0625(13) -0.0298(10) 0.0639(15) -0.0325(12)
Cl1A 0.291(10) 0.151(5) 0.208(8) 0.030(5) -0.035(7) -0.028(6)
Cl2A 0.183(6) 0.174(6) 0.148(6) 0.001(4) 0.043(5) 0.013(4)
Cl1B 0.213(6) 0.146(3) 0.104(3) -0.015(3) 0.094(4) -0.007(4)
Cl2B 0.319(11) 0.232(7) 0.236(9) 0.106(7) 0.187(9) 0.142(7)
C2S 0.159(18) 0.23(2) 0.152(18) 0.000(17) 0.070(15) 0.070(17)

loop_
_atom_type_symbol
_atom_type_description
_atom_type_scat_dispersion_real
_atom_type_scat_dispersion_imag
_atom_type_scat_source
C C 0.0033 0.0016 'International Tables Vol C Tables 4.2.6.8 and 6.1.1.4'
H H 0.0000 0.0000 'International Tables Vol C Tables 4.2.6.8 and 6.1.1.4'
O O 0.0106 0.0060 'International Tables Vol C Tables 4.2.6.8 and 6.1.1.4'
P P 0.1023 0.0942 'International Tables Vol C Tables 4.2.6.8 and 6.1.1.4'
Cl Cl 0.1484 0.1585 'International Tables Vol C Tables 4.2.6.8 and 6.1.1.4'
Pt Pt -1.7033 8.3905 'International Tables Vol C Tables 4.2.6.8 and 6.1.1.4'

loop_
_geom_angle_atom_site_label_1
_geom_angle_atom_site_label_2
_geom_angle_atom_site_label_3
_geom_angle
_geom_angle_site_symmetry_1
_geom_angle_site_symmetry_3
_geom_angle_publ_flag
O2 Pt1 P2 82.12(14) . . ?
O2 Pt1 P1 84.44(14) . . ?
P2 Pt1 P1 155.79(6) . . ?
O2 Pt1 Cl1 170.88(15) . . ?
P2 Pt1 Cl1 97.14(7) . . ?
P1 Pt1 Cl1 99.23(7) . . ?
C9 O2 Pt1 114.4(4) . . ?
C9 O3 C9 123.3(6) . 2_656 ?
C1B P1 C1A 105.3(3) . . ?
C1B P1 C1 105.1(3) . . ?
C1A P1 C1 101.6(3) . . ?
C1B P1 Pt1 123.8(3) . . ?
C1A P1 Pt1 114.9(2) . . ?
C1 P1 Pt1 103.5(2) . . ?
C8 P2 C1D 107.3(3) . . ?
C8 P2 C1C 101.6(3) . . ?
C1D P2 C1C 105.8(3) . . ?
C8 P2 Pt1 105.5(2) . . ?
C1D P2 Pt1 118.1(2) . . ?
C1C P2 Pt1 117.0(2) . . ?
C13 C1 C2 118.0(6) . . ?
C13 C1 P1 123.0(5) . . ?
C2 C1 P1 118.4(5) . . ?
C3 C2 C1 121.7(7) . . ?
C2 C3 C4 120.6(8) . . ?
C14 C4 C3 118.9(7) . . ?
C11 C5 C6 119.2(6) . . ?
C7 C6 C5 120.0(6) . . ?
C6 C7 C8 122.7(6) . . ?
C12 C8 C7 116.2(6) . . ?
C12 C8 P2 123.0(5) . . ?
C7 C8 P2 120.3(5) . . ?
O2 C9 O3 110.2(5) . . ?
O2 C9 C13 117.1(5) . . ?
O3 C9 C13 106.0(4) . . ?
O2 C9 C12 115.3(5) . . ?
O3 C9 C12 97.7(4) . . ?
C13 C9 C12 108.5(5) . . ?
O1 C10 C14 123.0(6) . . ?
O1 C10 C11 121.2(6) . . ?
C14 C10 C11 115.1(5) . . ?
C5 C11 C12 120.6(6) . . ?
C5 C11 C10 121.5(6) . . ?
C12 C11 C10 117.8(5) . . ?
C8 C12 C11 121.0(6) . . ?
C8 C12 C9 124.6(6) . . ?
C11 C12 C9 114.3(5) . . ?
C1 C13 C14 119.8(6) . . ?
C1 C13 C9 126.5(6) . . ?
C14 C13 C9 113.7(5) . . ?
C4 C14 C13 120.8(6) . . ?
C4 C14 C10 120.0(6) . . ?
C13 C14 C10 118.9(6) . . ?
C6A C1A C2A 119.8(8) . . ?
C6A C1A P1 122.8(6) . . ?
C2A C1A P1 116.9(6) . . ?
C3A C2A C1A 120.0(8) . . ?
C2A C3A C4A 120.0(9) . . ?
C3A C4A C5A 119.2(9) . . ?
C6A C5A C4A 121.4(9) . . ?
C5A C6A C1A 119.5(9) . . ?
C2B C1B C6B 118.8(7) . . ?
C2B C1B P1 118.5(6) . . ?
C6B C1B P1 122.7(6) . . ?
C3B C2B C1B 120.2(9) . . ?
C2B C3B C4B 121.0(9) . . ?
C5B C4B C3B 117.5(8) . . ?
C4B C5B C6B 123.0(9) . . ?
C5B C6B C1B 119.2(7) . . ?
C6C C1C C2C 120.2(8) . . ?
C6C C1C P2 117.4(6) . . ?
C2C C1C P2 122.3(7) . . ?
C1C C2C C3C 119.0(9) . . ?
C2C C3C C4C 120.2(9) . . ?
C5C C4C C3C 119.2(10) . . ?
C4C C5C C6C 121.7(11) . . ?
C1C C6C C5C 119.6(9) . . ?
C2D C1D C6D 120.2(8) . . ?
C2D C1D P2 122.8(6) . . ?
C6D C1D P2 116.9(7) . . ?
C1D C2D C3D 118.8(8) . . ?
C4D C3D C2D 121.9(10) . . ?
C3D C4D C5D 119.9(10) . . ?
C6D C5D C4D 119.7(9) . . ?
C1D C6D C5D 119.5(9) . . ?
Cl1A C1S Cl1B 106.3(11) . . ?
Cl2B C2S Cl2A 114.9(12) . . ?

loop_
_geom_bond_atom_site_label_1
_geom_bond_atom_site_label_2
_geom_bond_distance
_geom_bond_site_symmetry_2
_geom_bond_publ_flag
Pt1 O2 1.996(4) . ?
Pt1 P2 2.2731(17) . ?
Pt1 P1 2.2991(17) . ?
Pt1 Cl1 2.3022(19) . ?
O1 C10 1.210(8) . ?
O2 C9 1.363(7) . ?
O3 C9 1.459(7) . ?
O3 C9 1.459(7) 2_656 ?
P1 C1B 1.819(7) . ?
P1 C1A 1.832(8) . ?
P1 C1 1.836(7) . ?
P2 C8 1.812(7) . ?
P2 C1D 1.812(8) . ?
P2 C1C 1.828(8) . ?
C1 C13 1.388(9) . ?
C1 C2 1.405(10) . ?
C2 C3 1.357(11) . ?
C3 C4 1.401(11) . ?
C4 C14 1.370(10) . ?
C5 C11 1.378(9) . ?
C5 C6 1.401(11) . ?
C6 C7 1.357(10) . ?
C7 C8 1.427(9) . ?
C8 C12 1.395(9) . ?
C9 C13 1.521(9) . ?
C9 C12 1.537(8) . ?
C10 C14 1.490(9) . ?
C10 C11 1.501(9) . ?
C11 C12 1.407(9) . ?
C13 C14 1.415(9) . ?
C1A C6A 1.391(10) . ?
C1A C2A 1.394(11) . ?
C2A C3A 1.375(13) . ?
C3A C4A 1.384(14) . ?
C4A C5A 1.390(14) . ?
C5A C6A 1.354(12) . ?
C1B C2B 1.389(10) . ?
C1B C6B 1.390(10) . ?
C2B C3B 1.363(13) . ?
C3B C4B 1.395(15) . ?
C4B C5B 1.354(13) . ?
C5B C6B 1.363(12) . ?
C1C C6C 1.364(13) . ?
C1C C2C 1.379(11) . ?
C2C C3C 1.400(13) . ?
C3C C4C 1.405(17) . ?
C4C C5C 1.320(16) . ?
C5C C6C 1.409(14) . ?
C1D C2D 1.372(11) . ?
C1D C6D 1.384(11) . ?
C2D C3D 1.395(13) . ?
C3D C4D 1.326(14) . ?
C4D C5D 1.391(15) . ?
C5D C6D 1.388(15) . ?
C1S Cl1A 1.72(2) . ?
C1S Cl1B 1.796(17) . ?
Cl2A C2S 1.718(16) . ?
Cl2B C2S 1.703(15) . ?
